data_2200227
loop_
_publ_author_name
'Kubo, Kanji '
' Tsuruta, Tetsuya '
'Mori, Akira'

_publ_section_title
;
 2-Butanoyloxy-5-nitrotropone
;
_journal_issue 4
_journal_name_full 'Acta Crystallographica Section E'
_journal_page_first o326
_journal_page_last o327
_journal_paper_doi 10.1107/S1600536801003749
_journal_volume 57
_journal_year 2001
_chemical_formula_moiety 'C11 H11 N O5'
_chemical_formula_sum 'C11 H11 N O5'
_chemical_formula_weight 237.21
_chemical_name_systematic
;
 ?
;
_space_group_IT_number 14
_symmetry_cell_setting monoclinic
_symmetry_space_group_name_Hall '-P 2yab'
_symmetry_space_group_name_H-M 'P 1 21/a 1'
_cell_angle_alpha 90.00
_cell_angle_beta 103.052(11)
_cell_angle_gamma 90.00
_cell_formula_units_Z 4
_cell_length_a 12.8585(14)
_cell_length_b 10.7092(11)
_cell_length_c 8.3657(14)
_cell_measurement_reflns_used 21
_cell_measurement_temperature 296(2)
_cell_measurement_theta_max 18.1
_cell_measurement_theta_min 9.1
_cell_volume 1122.2(3)
_computing_cell_refinement ' CAD-4 Software'
_computing_data_collection ' CAD-4 Software (Enraf-Nonius, 1989)'
_computing_data_reduction ' MolEN (Fair, 1990)'
_computing_molecular_graphics 'Xtal_GX (Hall & du Boulay, 1995)'
_computing_publication_material SHELXL97
_computing_structure_refinement 'SHELXL97 (Sheldrick, 1997)'
_computing_structure_solution ' SIR97 (Altomare et al., 1997)'
_diffrn_ambient_temperature 296(2)
_diffrn_measured_fraction_theta_full .000
_diffrn_measured_fraction_theta_max .999
_diffrn_measurement_device_type 'Enraf-Nonius CAD-4'
_diffrn_measurement_method \w-2\q
_diffrn_radiation_monochromator graphite
_diffrn_radiation_source 'fine-focus sealed tube'
_diffrn_radiation_type MoK\a
_diffrn_radiation_wavelength .71073
_diffrn_reflns_av_R_equivalents .073
_diffrn_reflns_av_sigmaI/netI .1310
_diffrn_reflns_limit_h_max 16
_diffrn_reflns_limit_h_min 0
_diffrn_reflns_limit_k_max 0
_diffrn_reflns_limit_k_min -13
_diffrn_reflns_limit_l_max 10
_diffrn_reflns_limit_l_min -10
_diffrn_reflns_number 2559
_diffrn_reflns_theta_full 27.0
_diffrn_reflns_theta_max 27.0
_diffrn_reflns_theta_min 3.1
_diffrn_standards_decay_% .1
_diffrn_standards_interval_time 120
_diffrn_standards_number 3
_exptl_absorpt_coefficient_mu .112
_exptl_absorpt_correction_T_max 1
_exptl_absorpt_correction_T_min .981
_exptl_absorpt_correction_type psi-scan
_exptl_absorpt_process_details ' (North et al., 1968)'
_exptl_crystal_colour yellow
_exptl_crystal_density_diffrn 1.404
_exptl_crystal_density_meas ?
_exptl_crystal_description prism
_exptl_crystal_F_000 496
_exptl_crystal_size_max .33
_exptl_crystal_size_mid .23
_exptl_crystal_size_min .23
_refine_diff_density_max .19
_refine_diff_density_min -.18
_refine_ls_extinction_coef .018(3)
_refine_ls_extinction_method SHELXL97
_refine_ls_goodness_of_fit_ref .954
_refine_ls_hydrogen_treatment constr
_refine_ls_matrix_type full
_refine_ls_number_parameters 155
_refine_ls_number_reflns 2450
_refine_ls_number_restraints 0
_refine_ls_restrained_S_all .954
_refine_ls_R_factor_all .212
_refine_ls_R_factor_gt .055
_refine_ls_shift/su_max <0.001
_refine_ls_shift/su_mean .000
_refine_ls_structure_factor_coef Fsqd
_refine_ls_weighting_details 'calc w = 1/[\s^2^(Fo^2^)+(0.0673P)^2^] where P = (Fo^2^+2Fc^2^)/3'
_refine_ls_weighting_scheme calc
_refine_ls_wR_factor_ref .168
_reflns_number_gt 953
_reflns_number_total 2450
_reflns_threshold_expression I>2\s(I)
_cod_data_source_file tk6006.cif
_cod_data_source_block I
_cod_depositor_comments
;
The following automatic conversions were performed:

'_exptl_absorpt_correction_type' value ' psi-scan' changed to
'psi-scan' according to
/home/saulius/struct/CIF-dictionaries/cif_core.dic dictionary named
'cif_core.dic' version 2.4.1 from 2010-06-29.

Automatic conversion script
Id: cif_fix_values 1715 2011-07-08 13:25:40Z adriana 

The following automatic conversions were performed:

'_exptl_crystal_density_meas' value 'not measured' was changed to '?'
- the value is perceived as not measured.

Automatic conversion script
Id: cif_fix_values 3008 2015-01-20 13:52:24Z robertas 
;
_cod_original_sg_symbol_H-M 'P 21/a'
_cod_database_code 2200227
_cod_database_fobs_code 2200227

loop_
_symmetry_equiv_pos_as_xyz
'x, y, z'
'-x+1/2, y+1/2, -z'
'-x, -y, -z'
'x-1/2, -y-1/2, z'

loop_
_atom_site_label
_atom_site_fract_x
_atom_site_fract_y
_atom_site_fract_z
_atom_site_U_iso_or_equiv
_atom_site_adp_type
_atom_site_calc_flag
_atom_site_refinement_flags
_atom_site_occupancy
_atom_site_disorder_assembly
_atom_site_disorder_group
_atom_site_type_symbol
N1 .2129(2) .1110(3) .4515(4) .0569(8) Uani d . 1 . . N
O1 .66475(19) .2185(2) .7017(3) .0744(8) Uani d . 1 . . O
O2 .65022(17) -.0067(2) .8162(3) .0640(7) Uani d . 1 . . O
O3 .15680(19) .0242(2) .4730(4) .0788(9) Uani d . 1 . . O
O4 .18189(18) .1968(2) .3565(3) .0739(8) Uani d . 1 . . O
O5 .6630(2) .1186(3) 1.0328(3) .0863(9) Uani d . 1 . . O
C1 .5734(3) .1770(3) .6764(4) .0522(9) Uani d . 1 . . C
C2 .5561(3) .0518(3) .7365(4) .0487(8) Uani d . 1 . . C
C3 .4674(2) -.0177(3) .7161(4) .0544(9) Uani d . 1 . . C
H3 .4760 -.0947 .7688 .065 Uiso calc R 1 . . H
C4 .3627(2) .0088(3) .6261(4) .0494(8) Uani d . 1 . . C
H4 .3126 -.0541 .6242 .059 Uiso calc R 1 . . H
C5 .3266(2) .1128(3) .5436(4) .0452(8) Uani d . 1 . . C
C6 .3820(3) .2241(3) .5300(4) .0615(10) Uani d . 1 . . C
H6 .3409 .2877 .4719 .074 Uiso calc R 1 . . H
C7 .4855(3) .2521(3) .5882(5) .0663(10) Uani d . 1 . . C
H7 .5037 .3338 .5685 .080 Uiso calc R 1 . . H
C8 .7031(3) .0443(4) .9621(5) .0616(10) Uani d . 1 . . C
C9 .8117(3) -.0124(4) 1.0177(6) .0858(13) Uani d . 1 . . C
H9A .8060 -.0867 1.0816 .103 Uiso calc R 1 . . H
H9B .8371 -.0381 .9221 .103 Uiso calc R 1 . . H
C10 .8914(4) .0733(7) 1.1180(5) .116(2) Uani d . 1 . . C
H10A .8634 .1045 1.2087 .139 Uiso calc R 1 . . H
H10B .9559 .0267 1.1637 .139 Uiso calc R 1 . . H
C11 .9185(4) .1800(5) 1.0241(11) .168(3) Uani d . 1 . . C
H11A .9697 .2321 1.0951 .252 Uiso calc R 1 . . H
H11B .8552 .2275 .9801 .252 Uiso calc R 1 . . H
H11C .9483 .1500 .9360 .252 Uiso calc R 1 . . H

loop_
_atom_site_aniso_label
_atom_site_aniso_U_11
_atom_site_aniso_U_22
_atom_site_aniso_U_33
_atom_site_aniso_U_12
_atom_site_aniso_U_13
_atom_site_aniso_U_23
N1 .0477(17) .0522(18) .067(2) .0098(16) .0056(15) -.0056(16)
O1 .0505(14) .083(2) .0864(18) -.0152(14) .0078(13) .0173(15)
O2 .0486(13) .0644(16) .0716(16) .0120(12) -.0016(12) .0002(13)
O3 .0464(14) .0535(16) .129(2) -.0075(13) .0032(15) .0043(15)
O4 .0616(16) .0751(19) .0762(18) .0141(14) -.0031(13) .0114(15)
O5 .0777(19) .122(3) .0578(16) .0102(18) .0132(14) -.0087(17)
C1 .049(2) .053(2) .055(2) -.0014(17) .0129(17) .0007(17)
C2 .046(2) .0495(19) .050(2) .0070(17) .0095(16) -.0001(16)
C3 .048(2) .047(2) .067(2) .0037(16) .0113(17) .0128(17)
C4 .0438(18) .0417(19) .063(2) -.0012(16) .0124(16) .0013(16)
C5 .0383(17) .0450(19) .0530(19) .0048(15) .0117(15) -.0034(17)
C6 .053(2) .042(2) .086(3) .0063(17) .0066(19) .0125(18)
C7 .058(2) .0401(18) .098(3) -.0049(18) .012(2) .013(2)
C8 .057(2) .070(3) .054(2) .003(2) .0060(19) .009(2)
C9 .063(3) .079(3) .102(3) .006(2) -.011(2) .019(2)
C10 .063(3) .202(6) .074(3) .012(4) -.004(2) -.034(4)
C11 .086(4) .085(4) .318(10) -.021(3) .016(5) -.023(5)

loop_
_atom_type_symbol
_atom_type_description
_atom_type_scat_dispersion_real
_atom_type_scat_dispersion_imag
_atom_type_scat_source
C C .0033 .0016 'International Tables Vol C Tables 4.2.6.8 and 6.1.1.4'
H H .0000 .0000 'International Tables Vol C Tables 4.2.6.8 and 6.1.1.4'
N N .0061 .0033 'International Tables Vol C Tables 4.2.6.8 and 6.1.1.4'
O O .0106 .0060 'International Tables Vol C Tables 4.2.6.8 and 6.1.1.4'

loop_
_geom_angle_atom_site_label_1
_geom_angle_atom_site_label_2
_geom_angle_atom_site_label_3
_geom_angle
O3 N1 O4 123.7(3)
O3 N1 C5 118.6(3)
O4 N1 C5 117.7(3)
C8 O2 C2 116.8(3)
O1 C1 C7 119.5(3)
O1 C1 C2 119.0(3)
C7 C1 C2 121.5(3)
C3 C2 O2 115.7(3)
C3 C2 C1 130.9(3)
O2 C2 C1 113.1(3)
C2 C3 C4 129.5(3)
C2 C3 H3 115.2
C4 C3 H3 115.2
C5 C4 C3 128.3(3)
C5 C4 H4 115.9
C3 C4 H4 115.9
C4 C5 C6 128.6(3)
C4 C5 N1 116.2(3)
C6 C5 N1 115.1(3)
C7 C6 C5 129.7(3)
C7 C6 H6 115.2
C5 C6 H6 115.2
C6 C7 C1 131.0(3)
C6 C7 H7 114.5
C1 C7 H7 114.5
O5 C8 O2 122.1(3)
O5 C8 C9 127.0(4)
O2 C8 C9 110.8(3)
C10 C9 C8 113.6(4)
C10 C9 H9A 108.8
C8 C9 H9A 108.8
C10 C9 H9B 108.8
C8 C9 H9B 108.8
H9A C9 H9B 107.7
C11 C10 C9 113.2(4)
C11 C10 H10A 108.9
C9 C10 H10A 108.9
C11 C10 H10B 108.9
C9 C10 H10B 108.9
H10A C10 H10B 107.7
C10 C11 H11A 109.5
C10 C11 H11B 109.5
H11A C11 H11B 109.5
C10 C11 H11C 109.5
H11A C11 H11C 109.5
H11B C11 H11C 109.5

loop_
_geom_bond_atom_site_label_1
_geom_bond_atom_site_label_2
_geom_bond_site_symmetry_2
_geom_bond_distance
_geom_bond_publ_flag
N1 O3 . 1.215(3) no
N1 O4 . 1.221(3) no
N1 C5 . 1.491(4) no
O1 C1 . 1.230(4) no
O2 C8 . 1.370(4) ?
O2 C2 . 1.392(3) no
O5 C8 . 1.178(4) ?
C1 C7 . 1.447(4) no
C1 C2 . 1.466(5) no
C2 C3 . 1.339(4) no
C3 C4 . 1.415(4) no
C3 H3 . .9300 ?
C4 C5 . 1.337(4) no
C4 H4 . .9300 ?
C5 C6 . 1.406(4) no
C6 C7 . 1.343(4) no
C6 H6 . .9300 ?
C7 H7 . .9300 ?
C8 C9 . 1.497(5) ?
C9 C10 . 1.486(6) ?
C9 H9A . .9700 ?
C9 H9B . .9700 ?
C10 C11 . 1.473(8) ?
C10 H10A . .9700 ?
C10 H10B . .9700 ?
C11 H11A . .9600 ?
C11 H11B . .9600 ?
C11 H11C . .9600 ?

loop_
_geom_torsion_atom_site_label_1
_geom_torsion_atom_site_label_2
_geom_torsion_atom_site_label_3
_geom_torsion_atom_site_label_4
_geom_torsion
_geom_torsion_publ_flag
C8 O2 C2 C3 -117.9(3) ?
C8 O2 C2 C1 67.1(3) no
O1 C1 C2 C3 -174.8(4) ?
C7 C1 C2 C3 5.1(5) ?
O1 C1 C2 O2 -.8(4) ?
C7 C1 C2 O2 179.1(3) ?
O2 C2 C3 C4 -172.5(3) ?
C1 C2 C3 C4 1.4(6) ?
C2 C3 C4 C5 -2.4(6) ?
C3 C4 C5 C6 -2.7(6) ?
C3 C4 C5 N1 176.5(3) ?
O3 N1 C5 C4 9.3(4) ?
O4 N1 C5 C4 -169.7(3) no
O3 N1 C5 C6 -171.4(3) no
O4 N1 C5 C6 9.5(4) ?
C4 C5 C6 C7 3.9(6) ?
N1 C5 C6 C7 -175.3(4) ?
C5 C6 C7 C1 3.0(7) ?
O1 C1 C7 C6 171.7(4) ?
C2 C1 C7 C6 -8.2(6) ?
C2 O2 C8 O5 13.6(5) no
C2 O2 C8 C9 -169.4(3) no
O5 C8 C9 C10 -32.4(6) ?
O2 C8 C9 C10 150.8(4) no
C8 C9 C10 C11 -67.5(6) no

loop_
_cod_related_entry_id
_cod_related_entry_database
_cod_related_entry_code
1 ChemSpider 21132929
